data_9017893
loop_
_publ_author_name
'Grey, I. E.'
'Mumme, G.'
'Kampf, A. R.'
'MacRae, C. M.'
'Wilson, N. C.'

_publ_section_title
;
 Natrowalentaite, a new mineral from the Griffins Find gold deposit, Western Australia
 Note: T = 100 K
;
_journal_name_full 'Australian Journal of Mineralogy'
_journal_page_first 7
_journal_page_last 15
_journal_volume 20
_journal_year 2019
_chemical_compound_source 'Griffins Find gold deposit, Western Australia'
_chemical_formula_sum 'As1.768 Fe2.686 H10.8 Na1.48 O20.36 P2 W0.664'
_chemical_name_mineral Natrowalentalte
_space_group_IT_number 74
_space_group_name_Hall '-I 2b 2'
_space_group_name_H-M_alt 'I m m a'
_symmetry_space_group_name_H-M 'I m m a'
_cell_angle_alpha 90
_cell_angle_beta 90
_cell_angle_gamma 90
_cell_formula_units_Z 4
_cell_length_a 25.770
_cell_length_b 7.3250
_cell_length_c 10.522
_cell_volume 1986.188
_database_code_amcsd 0020947
_diffrn_ambient_temperature 100
_exptl_crystal_density_diffrn 2.800
_cod_data_source_file inputs/fixed/split/14388.cif
_cod_data_source_block 14388
_cod_original_formula_sum 'Fe2.686 W.664 P2 O20.36 As1.768 Na1.48 H10.8'
_cod_database_code 9017893

loop_
_space_group_symop_operation_xyz
x,y,z
1/2+x,1/2+y,1/2+z
x,1/2-y,z
1/2+x,-y,1/2+z
-x,1/2+y,-z
1/2-x,+y,1/2-z
-x,y,z
1/2-x,1/2+y,1/2+z
x,-y,-z
1/2+x,1/2-y,1/2-z
x,1/2+y,-z
1/2+x,+y,1/2-z
-x,1/2-y,z
1/2-x,-y,1/2+z
-x,-y,-z
1/2-x,1/2-y,1/2-z

loop_
_atom_site_label
_atom_site_fract_x
_atom_site_fract_y
_atom_site_fract_z
_atom_site_occupancy
_atom_site_U_iso_or_equiv
_atom_site_type_symbol
_atom_site_attached_hydrogens
Fe1 0.25000 0.25000 0.25000 1.00000 0.01700 Fe 0
Fe2 0.32390 0.50000 0.50000 0.66800 0.01800 Fe 0
W2 0.30830 0.50000 0.50000 0.33200 0.01800 W 0
P1 0.37380 0.25000 0.28970 1.00000 0.01400 P 0
O1 0.42320 0.25000 0.20970 1.00000 0.02900 O 0
O2 0.32560 0.25000 0.20520 1.00000 0.01900 O 0
O3 0.37310 0.42220 0.37650 1.00000 0.02300 O 0
O4A 0.26530 0.54500 0.63000 0.50000 0.01800 O 0
O4B 0.25960 0.57400 0.60900 0.50000 0.01800 O 0
O5 0.31790 0.25000 0.57300 1.00000 0.02000 O 0
As2 0.21040 0.02800 0.51100 0.22400 0.02300 As 0
As3 0.26700 0.30440 0.69370 0.21800 0.02000 As 0
Na2A 0.18100 -0.00600 0.52900 0.18000 0.02900 Na 0
Na2B 0.15780 0.03800 0.51200 0.10000 0.02900 Na 0
O6 0.20860 0.25000 0.59800 0.48000 0.03800 O 0
Fe3 0.50000 0.75000 0.29120 0.35000 0.03700 Fe 0
Na1 0.50000 0.75000 0.16400 0.36000 0.02900 Na 0
Wat1A 0.57150 0.75000 0.33200 0.42000 0.04000 O 2
Wat1B 0.58490 0.75000 0.25700 0.54000 0.04000 O 2
Wat2A 0.50000 0.46400 0.29400 0.64000 0.04000 O 2
Wat2B 0.50000 0.49200 0.23100 0.30000 0.04000 O 2
Wat3 0.52900 0.75000 0.47400 0.14000 0.04000 O 2
Wat4 0.00000 0.25000 0.59700 0.44000 0.04000 O 2
Wat5 0.44450 0.56600 0.01100 0.22000 0.04000 O 2

loop_
_cod_changelog_entry_id
_cod_changelog_entry_author
_cod_changelog_entry_date
_cod_changelog_entry_text
1
;cod-tools version 3.8.0
Id: cif_guess_AMCSD_atom_types 9574 2023-05-10 09:00:05Z saulius
;
2023-05-10T18:58:51+03:00
;Derived atom types and hydrogen counts
from atom names that follow the AMCSD naming convention
(Wat == water, O-H == hydroxyl).
;

loop_
_cod_related_entry_id
_cod_related_entry_database
_cod_related_entry_code
1 AMCSD 0020947
